data_4345515
loop_
_publ_author_name
'Mandapati, Pavan'
'Giesbrecht, Patrick K.'
'Davis, Rebecca L.'
'Herbert, David E.'

_publ_section_title
;
 Phenanthridine-Containing Pincer-like Amido Complexes of Nickel,
 Palladium, and Platinum.
;
_journal_issue 6
_journal_name_full 'Inorganic chemistry'
_journal_page_first 3674
_journal_page_last 3685
_journal_paper_doi 10.1021/acs.inorgchem.7b00075
_journal_volume 56
_journal_year 2017
_chemical_formula_sum 'C24 H17 Cl4 N3 Ni'
_chemical_formula_weight 547.91
_space_group_crystal_system monoclinic
_space_group_IT_number 14
_space_group_name_Hall '-P 2yn'
_space_group_name_H-M_alt 'P 1 21/n 1'
_symmetry_space_group_name_Hall '-P 2yn'
_symmetry_space_group_name_H-M 'P 1 21/n 1'
_atom_sites_solution_hydrogens geom
_audit_creation_method SHELXL-2014/7
_cell_angle_alpha 90
_cell_angle_beta 92.99(3)
_cell_angle_gamma 90
_cell_formula_units_Z 4
_cell_length_a 12.403(3)
_cell_length_b 8.0029(16)
_cell_length_c 22.544(5)
_cell_measurement_reflns_used 4089
_cell_measurement_temperature 293(2)
_cell_measurement_theta_max 54.798
_cell_measurement_theta_min 5.402
_cell_volume 2234.7(9)
_computing_cell_refinement 'Bruker SAINT'
_computing_data_collection 'Bruker APEX2'
_computing_data_reduction 'Bruker SAINT, SADABS and XPREP'
_computing_molecular_graphics 'Bruker SHELXTL'
_computing_publication_material 'Bruker SHELXTL'
_computing_structure_refinement 'SHELXL-2014/7 (Sheldrick, 2014)'
_computing_structure_solution 'SHELXS-97 (Sheldrick, 2008)'
_diffrn_ambient_temperature 293(2)
_diffrn_measured_fraction_theta_full 0.999
_diffrn_measured_fraction_theta_max 0.997
_diffrn_measurement_device_type 'Bruker APEX-II CCD'
_diffrn_measurement_method '\w scans'
_diffrn_radiation_type MoK\a
_diffrn_radiation_wavelength 0.71073
_diffrn_reflns_av_R_equivalents 0.0402
_diffrn_reflns_av_unetI/netI 0.0338
_diffrn_reflns_Laue_measured_fraction_full 0.999
_diffrn_reflns_Laue_measured_fraction_max 0.997
_diffrn_reflns_limit_h_max 16
_diffrn_reflns_limit_h_min -16
_diffrn_reflns_limit_k_max 10
_diffrn_reflns_limit_k_min -10
_diffrn_reflns_limit_l_max 29
_diffrn_reflns_limit_l_min -29
_diffrn_reflns_number 16743
_diffrn_reflns_point_group_measured_fraction_full 0.999
_diffrn_reflns_point_group_measured_fraction_max 0.997
_diffrn_reflns_theta_full 26.000
_diffrn_reflns_theta_max 27.506
_diffrn_reflns_theta_min 2.701
_exptl_absorpt_coefficient_mu 1.365
_exptl_absorpt_correction_T_max 0.9281
_exptl_absorpt_correction_T_min 0.8050
_exptl_absorpt_correction_type multi-scan
_exptl_absorpt_process_details SADABS-2008/1
_exptl_crystal_colour red
_exptl_crystal_density_diffrn 1.629
_exptl_crystal_description block
_exptl_crystal_F_000 1112
_exptl_crystal_size_max 0.2
_exptl_crystal_size_mid 0.2
_exptl_crystal_size_min 0.1
_refine_diff_density_max 2.611
_refine_diff_density_min -0.903
_refine_diff_density_rms 0.101
_refine_ls_extinction_method none
_refine_ls_goodness_of_fit_ref 1.035
_refine_ls_hydrogen_treatment constr
_refine_ls_matrix_type full
_refine_ls_number_parameters 290
_refine_ls_number_reflns 5127
_refine_ls_number_restraints 0
_refine_ls_restrained_S_all 1.035
_refine_ls_R_factor_all 0.0778
_refine_ls_R_factor_gt 0.0606
_refine_ls_shift/su_max 0.000
_refine_ls_shift/su_mean 0.000
_refine_ls_structure_factor_coef Fsqd
_refine_ls_weighting_details 'w=1/[\s^2^(Fo^2^)+(0.1127P)^2^+1.2135P] where P=(Fo^2^+2Fc^2^)/3'
_refine_ls_weighting_scheme calc
_refine_ls_wR_factor_gt 0.1627
_refine_ls_wR_factor_ref 0.1761
_reflns_Friedel_coverage 0.000
_reflns_number_gt 3912
_reflns_number_total 5127
_reflns_threshold_expression 'I > 2\s(I)'
_cod_data_source_file ic7b00075_si_002.cif
_cod_data_source_block 2-Ni
_cod_depositor_comments 'Adding full bibliography for 4345513--4345520.cif.'
_cod_original_cell_volume 2234.6(8)
_cod_database_code 4345515
_shelx_shelxl_version_number 2014/7
_shelx_space_group_comment
; 
The symmetry employed for this shelxl refinement is uniquely defined 
by the following loop, which should always be used as a source of 
symmetry information in preference to the above space-group names. 
They are only intended as comments. 
;

loop_
_space_group_symop_operation_xyz
'x, y, z'
'-x+1/2, y+1/2, -z+1/2'
'-x, -y, -z'
'x-1/2, -y-1/2, z-1/2'

loop_
_atom_site_label
_atom_site_type_symbol
_atom_site_fract_x
_atom_site_fract_y
_atom_site_fract_z
_atom_site_U_iso_or_equiv
_atom_site_adp_type
_atom_site_occupancy
_atom_site_site_symmetry_order
_atom_site_calc_flag
_atom_site_refinement_flags_posn
_atom_site_refinement_flags_adp
Ni1 Ni 0.65054(3) 0.82621(5) 1.03367(2) 0.03583(16) Uani 1 1 d . .
Cl1 Cl 0.80774(7) 0.87849(14) 1.08034(4) 0.0538(3) Uani 1 1 d . .
N2 N 0.5194(2) 0.7775(4) 0.99378(13) 0.0377(6) Uani 1 1 d . .
N1 N 0.6839(2) 0.9346(3) 0.96197(12) 0.0364(6) Uani 1 1 d . .
C10 C 0.5083(3) 0.8341(4) 0.93584(15) 0.0367(7) Uani 1 1 d . .
C20 C 0.4487(3) 0.6840(4) 1.02498(16) 0.0381(7) Uani 1 1 d . .
N3 N 0.5922(2) 0.7073(4) 1.09790(13) 0.0400(6) Uani 1 1 d . .
C11 C 0.4220(3) 0.8210(5) 0.89421(17) 0.0460(8) Uani 1 1 d . .
H11 H 0.3594 0.7667 0.9045 0.055 Uiso 1 1 calc R U
C9 C 0.6009(3) 0.9216(4) 0.91829(14) 0.0358(7) Uani 1 1 d . .
C8 C 0.6081(3) 0.9908(4) 0.86143(15) 0.0404(7) Uani 1 1 d . .
C2 C 0.7888(3) 1.0888(5) 0.89342(16) 0.0433(8) Uani 1 1 d . .
C19 C 0.4904(3) 0.6465(4) 1.08371(16) 0.0396(7) Uani 1 1 d . .
C1 C 0.7722(3) 1.0153(4) 0.94935(16) 0.0429(8) Uani 1 1 d . .
H1 H 0.8270 1.0247 0.9789 0.051 Uiso 1 1 calc R U
C15 C 0.6364(4) 0.6791(5) 1.15204(18) 0.0522(9) Uani 1 1 d . .
H15 H 0.7056 0.7188 1.1618 0.063 Uiso 1 1 calc R U
C7 C 0.7063(3) 1.0774(4) 0.84810(16) 0.0423(8) Uani 1 1 d . .
C5 C 0.8188(4) 1.2333(5) 0.7838(2) 0.0588(11) Uani 1 1 d . .
H5 H 0.8285 1.2831 0.7472 0.071 Uiso 1 1 calc R U
C23 C 0.3286(3) 0.4952(5) 1.1060(2) 0.0531(10) Uani 1 1 d . .
H23 H 0.2878 0.4351 1.1321 0.064 Uiso 1 1 calc R U
C22 C 0.2893(3) 0.5272(5) 1.0497(2) 0.0575(10) Uani 1 1 d . .
H22 H 0.2216 0.4857 1.0377 0.069 Uiso 1 1 calc R U
C6 C 0.7240(4) 1.1517(5) 0.79296(18) 0.0537(10) Uani 1 1 d . .
H6 H 0.6708 1.1453 0.7624 0.064 Uiso 1 1 calc R U
C18 C 0.4314(3) 0.5541(5) 1.12404(17) 0.0470(8) Uani 1 1 d . .
C13 C 0.5190(3) 0.9721(5) 0.82066(16) 0.0472(8) Uani 1 1 d . .
H13 H 0.5213 1.0163 0.7826 0.057 Uiso 1 1 calc R U
C12 C 0.4277(3) 0.8878(5) 0.83734(17) 0.0489(9) Uani 1 1 d . .
C3 C 0.8866(4) 1.1711(5) 0.8822(2) 0.0572(10) Uani 1 1 d . .
H3 H 0.9417 1.1762 0.9118 0.069 Uiso 1 1 calc R U
C4 C 0.9009(4) 1.2431(6) 0.8283(2) 0.0614(11) Uani 1 1 d . .
H4 H 0.9649 1.2983 0.8213 0.074 Uiso 1 1 calc R U
C21 C 0.3469(3) 0.6207(5) 1.00877(19) 0.0498(9) Uani 1 1 d . .
H21 H 0.3166 0.6401 0.9708 0.060 Uiso 1 1 calc R U
C16 C 0.5811(4) 0.5909(6) 1.19471(19) 0.0629(11) Uani 1 1 d . .
H16 H 0.6131 0.5744 1.2325 0.075 Uiso 1 1 calc R U
C14 C 0.3311(4) 0.8713(7) 0.7944(2) 0.0712(13) Uani 1 1 d . .
H14A H 0.3212 0.7560 0.7837 0.107 Uiso 1 1 calc R U
H14B H 0.3425 0.9359 0.7594 0.107 Uiso 1 1 calc R U
H14C H 0.2679 0.9113 0.8128 0.107 Uiso 1 1 calc R U
C17 C 0.4813(4) 0.5299(6) 1.18113(19) 0.0588(11) Uani 1 1 d . .
H17 H 0.4450 0.4714 1.2097 0.071 Uiso 1 1 calc R U
Cl3 Cl 0.12758(14) 0.5418(3) 0.89239(10) 0.1243(8) Uani 1 1 d . .
Cl4 Cl -0.0312(2) 0.7572(3) 0.83519(8) 0.1354(9) Uani 1 1 d . .
C24 C 0.0576(4) 0.7311(6) 0.8971(2) 0.0683(12) Uani 1 1 d . .
H24 H 0.1097 0.8233 0.8987 0.082 Uiso 1 1 calc R U
Cl5 Cl -0.01401(14) 0.7340(2) 0.96149(7) 0.0912(5) Uani 1 1 d . .

loop_
_atom_site_aniso_label
_atom_site_aniso_U_11
_atom_site_aniso_U_22
_atom_site_aniso_U_33
_atom_site_aniso_U_23
_atom_site_aniso_U_13
_atom_site_aniso_U_12
Ni1 0.0305(2) 0.0395(3) 0.0375(3) -0.00151(18) 0.00189(16) 0.00018(17)
Cl1 0.0385(5) 0.0698(6) 0.0520(5) 0.0064(5) -0.0071(4) -0.0083(4)
N2 0.0313(14) 0.0422(15) 0.0398(15) -0.0012(12) 0.0040(11) -0.0010(11)
N1 0.0320(13) 0.0360(14) 0.0412(14) -0.0028(11) 0.0020(11) 0.0020(11)
C10 0.0338(15) 0.0341(16) 0.0424(17) -0.0066(13) 0.0044(13) 0.0038(13)
C20 0.0337(16) 0.0333(16) 0.0481(18) -0.0060(14) 0.0080(13) 0.0037(13)
N3 0.0398(15) 0.0395(15) 0.0410(15) -0.0020(12) 0.0041(12) 0.0025(12)
C11 0.0339(17) 0.055(2) 0.049(2) -0.0025(17) -0.0015(14) -0.0007(15)
C9 0.0345(15) 0.0340(16) 0.0390(16) -0.0050(13) 0.0032(13) 0.0073(13)
C8 0.0429(18) 0.0378(17) 0.0410(17) -0.0045(14) 0.0054(14) 0.0070(14)
C2 0.0408(18) 0.0426(19) 0.0474(19) -0.0029(15) 0.0104(15) -0.0025(15)
C19 0.0382(17) 0.0346(17) 0.0468(18) -0.0051(14) 0.0096(14) 0.0051(13)
C1 0.0367(17) 0.0462(19) 0.0457(19) -0.0056(15) 0.0021(14) -0.0027(15)
C15 0.051(2) 0.061(2) 0.045(2) 0.0036(18) 0.0005(16) -0.0006(18)
C7 0.0465(19) 0.0375(17) 0.0440(18) -0.0040(14) 0.0136(15) 0.0057(15)
C5 0.074(3) 0.052(2) 0.052(2) 0.0034(18) 0.022(2) -0.002(2)
C23 0.049(2) 0.044(2) 0.068(3) -0.0002(18) 0.0226(19) -0.0021(17)
C22 0.0381(19) 0.052(2) 0.083(3) -0.003(2) 0.0130(19) -0.0082(17)
C6 0.066(3) 0.054(2) 0.043(2) 0.0019(17) 0.0103(18) 0.0012(19)
C18 0.050(2) 0.0390(18) 0.054(2) -0.0001(16) 0.0170(16) 0.0053(16)
C13 0.047(2) 0.056(2) 0.0380(18) -0.0045(16) 0.0024(15) 0.0066(17)
C12 0.0406(19) 0.060(2) 0.0454(19) -0.0048(17) -0.0059(15) 0.0071(17)
C3 0.052(2) 0.061(3) 0.060(2) -0.002(2) 0.0106(19) -0.0110(19)
C4 0.062(3) 0.058(3) 0.066(3) -0.002(2) 0.026(2) -0.012(2)
C21 0.0388(18) 0.051(2) 0.060(2) -0.0017(18) 0.0054(16) -0.0033(16)
C16 0.069(3) 0.072(3) 0.048(2) 0.010(2) 0.004(2) 0.002(2)
C14 0.055(3) 0.102(4) 0.055(2) -0.001(3) -0.015(2) -0.002(2)
C17 0.066(3) 0.058(2) 0.054(2) 0.011(2) 0.022(2) 0.001(2)
Cl3 0.0794(10) 0.1197(14) 0.1696(18) -0.0698(13) -0.0323(11) 0.0284(9)
Cl4 0.214(3) 0.1183(15) 0.0688(10) -0.0149(9) -0.0383(13) 0.0452(16)
C24 0.072(3) 0.062(3) 0.071(3) -0.017(2) 0.008(2) -0.013(2)
Cl5 0.0910(10) 0.1164(12) 0.0669(8) -0.0020(8) 0.0121(7) -0.0124(9)

loop_
_atom_type_symbol
_atom_type_description
_atom_type_scat_dispersion_real
_atom_type_scat_dispersion_imag
_atom_type_scat_source
C C 0.0033 0.0016 'International Tables Vol C Tables 4.2.6.8 and 6.1.1.4'
H H 0.0000 0.0000 'International Tables Vol C Tables 4.2.6.8 and 6.1.1.4'
N N 0.0061 0.0033 'International Tables Vol C Tables 4.2.6.8 and 6.1.1.4'
Cl Cl 0.1484 0.1585 'International Tables Vol C Tables 4.2.6.8 and 6.1.1.4'
Ni Ni 0.3393 1.1124 'International Tables Vol C Tables 4.2.6.8 and 6.1.1.4'

loop_
_geom_angle_atom_site_label_1
_geom_angle_atom_site_label_2
_geom_angle_atom_site_label_3
_geom_angle
N2 Ni1 N1 84.72(12)
N2 Ni1 N3 84.60(13)
N1 Ni1 N3 169.31(12)
N2 Ni1 Cl1 178.67(10)
N1 Ni1 Cl1 95.33(9)
N3 Ni1 Cl1 95.34(10)
C20 N2 C10 128.8(3)
C20 N2 Ni1 115.6(2)
C10 N2 Ni1 115.5(2)
C1 N1 C9 118.5(3)
C1 N1 Ni1 129.0(2)
C9 N1 Ni1 112.5(2)
N2 C10 C11 130.4(3)
N2 C10 C9 112.5(3)
C11 C10 C9 117.1(3)
N2 C20 C21 131.2(4)
N2 C20 C19 112.3(3)
C21 C20 C19 116.5(3)
C15 N3 C19 118.8(3)
C15 N3 Ni1 128.8(3)
C19 N3 Ni1 112.3(2)
C10 C11 C12 121.2(4)
C10 C11 H11 119.4
C12 C11 H11 119.4
N1 C9 C8 122.5(3)
N1 C9 C10 114.8(3)
C8 C9 C10 122.7(3)
C9 C8 C13 118.0(3)
C9 C8 C7 118.3(3)
C13 C8 C7 123.8(3)
C7 C2 C3 119.8(4)
C7 C2 C1 119.0(3)
C3 C2 C1 121.2(4)
N3 C19 C18 122.5(3)
N3 C19 C20 115.2(3)
C18 C19 C20 122.3(3)
N1 C1 C2 123.9(3)
N1 C1 H1 118.1
C2 C1 H1 118.1
N3 C15 C16 121.5(4)
N3 C15 H15 119.3
C16 C15 H15 119.3
C6 C7 C2 118.2(4)
C6 C7 C8 124.0(4)
C2 C7 C8 117.9(3)
C6 C5 C4 121.2(4)
C6 C5 H5 119.4
C4 C5 H5 119.4
C22 C23 C18 119.0(4)
C22 C23 H23 120.5
C18 C23 H23 120.5
C23 C22 C21 122.8(4)
C23 C22 H22 118.6
C21 C22 H22 118.6
C5 C6 C7 120.7(4)
C5 C6 H6 119.7
C7 C6 H6 119.7
C23 C18 C19 119.0(4)
C23 C18 C17 124.6(4)
C19 C18 C17 116.4(4)
C12 C13 C8 119.9(3)
C12 C13 H13 120.0
C8 C13 H13 120.0
C13 C12 C11 121.1(3)
C13 C12 C14 120.1(4)
C11 C12 C14 118.7(4)
C4 C3 C2 120.5(4)
C4 C3 H3 119.8
C2 C3 H3 119.8
C3 C4 C5 119.6(4)
C3 C4 H4 120.2
C5 C4 H4 120.2
C20 C21 C22 120.3(4)
C20 C21 H21 119.9
C22 C21 H21 119.9
C17 C16 C15 120.2(4)
C17 C16 H16 119.9
C15 C16 H16 119.9
C12 C14 H14A 109.5
C12 C14 H14B 109.5
H14A C14 H14B 109.5
C12 C14 H14C 109.5
H14A C14 H14C 109.5
H14B C14 H14C 109.5
C16 C17 C18 120.6(4)
C16 C17 H17 119.7
C18 C17 H17 119.7
Cl5 C24 Cl4 109.7(3)
Cl5 C24 Cl3 109.8(3)
Cl4 C24 Cl3 110.4(3)
Cl5 C24 H24 109.0
Cl4 C24 H24 109.0
Cl3 C24 H24 109.0

loop_
_geom_bond_atom_site_label_1
_geom_bond_atom_site_label_2
_geom_bond_distance
Ni1 N2 1.858(3)
Ni1 N1 1.899(3)
Ni1 N3 1.906(3)
Ni1 Cl1 2.2067(11)
N2 C20 1.374(4)
N2 C10 1.383(5)
N1 C1 1.316(4)
N1 C9 1.391(4)
C10 C11 1.391(5)
C10 C9 1.418(5)
C20 C21 1.392(5)
C20 C19 1.428(5)
N3 C15 1.331(5)
N3 C19 1.376(5)
C11 C12 1.394(5)
C11 H11 0.9300
C9 C8 1.403(5)
C8 C13 1.409(5)
C8 C7 1.446(5)
C2 C7 1.410(5)
C2 C3 1.416(5)
C2 C1 1.416(5)
C19 C18 1.406(5)
C1 H1 0.9300
C15 C16 1.401(6)
C15 H15 0.9300
C7 C6 1.405(5)
C5 C6 1.370(6)
C5 C4 1.395(7)
C5 H5 0.9300
C23 C22 1.359(6)
C23 C18 1.400(6)
C23 H23 0.9300
C22 C21 1.411(6)
C22 H22 0.9300
C6 H6 0.9300
C18 C17 1.412(6)
C13 C12 1.387(6)
C13 H13 0.9300
C12 C14 1.506(6)
C3 C4 1.364(6)
C3 H3 0.9300
C4 H4 0.9300
C21 H21 0.9300
C16 C17 1.351(7)
C16 H16 0.9300
C14 H14A 0.9600
C14 H14B 0.9600
C14 H14C 0.9600
C17 H17 0.9300
Cl3 C24 1.752(5)
Cl4 C24 1.745(6)
C24 Cl5 1.740(5)
C24 H24 0.9800

loop_
_geom_torsion_atom_site_label_1
_geom_torsion_atom_site_label_2
_geom_torsion_atom_site_label_3
_geom_torsion_atom_site_label_4
_geom_torsion
N1 Ni1 N2 C20 178.3(2)
N3 Ni1 N2 C20 -1.5(2)
N1 Ni1 N2 C10 1.0(2)
N3 Ni1 N2 C10 -178.7(2)
N2 Ni1 N1 C1 179.4(3)
N3 Ni1 N1 C1 -179.4(6)
Cl1 Ni1 N1 C1 -1.9(3)
N2 Ni1 N1 C9 -1.1(2)
N3 Ni1 N1 C9 0.1(8)
Cl1 Ni1 N1 C9 177.5(2)
C20 N2 C10 C11 3.8(6)
Ni1 N2 C10 C11 -179.3(3)
C20 N2 C10 C9 -177.5(3)
Ni1 N2 C10 C9 -0.7(4)
C10 N2 C20 C21 -0.7(6)
Ni1 N2 C20 C21 -177.5(3)
C10 N2 C20 C19 178.5(3)
Ni1 N2 C20 C19 1.7(4)
N2 C10 C11 C12 -180.0(4)
C9 C10 C11 C12 1.5(5)
C1 N1 C9 C8 0.2(5)
Ni1 N1 C9 C8 -179.3(2)
C1 N1 C9 C10 -179.4(3)
Ni1 N1 C9 C10 1.1(3)
N2 C10 C9 N1 -0.3(4)
C11 C10 C9 N1 178.5(3)
N2 C10 C9 C8 -179.9(3)
C11 C10 C9 C8 -1.1(5)
N1 C9 C8 C13 -179.3(3)
C10 C9 C8 C13 0.3(5)
N1 C9 C8 C7 0.5(5)
C10 C9 C8 C7 -179.9(3)
C15 N3 C19 C18 -0.7(5)
Ni1 N3 C19 C18 179.7(3)
C15 N3 C19 C20 179.3(3)
Ni1 N3 C19 C20 -0.2(4)
N2 C20 C19 N3 -0.9(4)
C21 C20 C19 N3 178.4(3)
N2 C20 C19 C18 179.1(3)
C21 C20 C19 C18 -1.5(5)
C9 N1 C1 C2 -0.8(5)
Ni1 N1 C1 C2 178.7(3)
C7 C2 C1 N1 0.6(6)
C3 C2 C1 N1 -178.6(4)
C19 N3 C15 C16 -0.7(6)
Ni1 N3 C15 C16 178.8(3)
C3 C2 C7 C6 -1.0(5)
C1 C2 C7 C6 179.8(3)
C3 C2 C7 C8 179.4(3)
C1 C2 C7 C8 0.2(5)
C9 C8 C7 C6 179.8(3)
C13 C8 C7 C6 -0.4(6)
C9 C8 C7 C2 -0.7(5)
C13 C8 C7 C2 179.1(3)
C18 C23 C22 C21 -1.3(6)
C4 C5 C6 C7 1.0(7)
C2 C7 C6 C5 -0.2(6)
C8 C7 C6 C5 179.3(4)
C22 C23 C18 C19 0.8(6)
C22 C23 C18 C17 179.8(4)
N3 C19 C18 C23 -179.4(3)
C20 C19 C18 C23 0.6(5)
N3 C19 C18 C17 1.6(5)
C20 C19 C18 C17 -178.4(3)
C9 C8 C13 C12 0.2(5)
C7 C8 C13 C12 -179.6(3)
C8 C13 C12 C11 0.2(6)
C8 C13 C12 C14 178.5(4)
C10 C11 C12 C13 -1.1(6)
C10 C11 C12 C14 -179.4(4)
C7 C2 C3 C4 1.6(6)
C1 C2 C3 C4 -179.2(4)
C2 C3 C4 C5 -0.9(7)
C6 C5 C4 C3 -0.4(7)
N2 C20 C21 C22 -179.8(4)
C19 C20 C21 C22 1.0(5)
C23 C22 C21 C20 0.4(6)
N3 C15 C16 C17 1.1(7)
C15 C16 C17 C18 -0.1(7)
C23 C18 C17 C16 179.8(4)
C19 C18 C17 C16 -1.2(6)
